data_4070562
loop_
_publ_author_name
'Roger, Mathieu'
'Belkhiri, Lotfi'
'Arliguie, Th\'er\`ese'
'Thu\'ery, Pierre'
'Boucekkine, Abdou'
'Ephritikhine, Michel'

_publ_section_title
;
 Uranium and Lanthanide Complexes with the 2-Mercapto Benzothiazolate
 Ligand: Evidence for a Specific Covalent Binding Site in the
 Differentiation of Isostructural Lanthanide(III) and Actinide(III)
 Compounds
;
_journal_issue 1
_journal_name_full Organometallics
_journal_page_first 33
_journal_paper_doi 10.1021/om7007315
_journal_volume 27
_journal_year 2008
_chemical_formula_sum 'C55 H75 Ce K N3 O11 S6'
_chemical_formula_weight 1325.76
_space_group_IT_number 61
_symmetry_cell_setting orthorhombic
_symmetry_space_group_name_Hall '-P 2ac 2ab'
_symmetry_space_group_name_H-M 'P b c a'
_atom_sites_solution_hydrogens geom
_atom_sites_solution_primary direct
_atom_sites_solution_secondary difmap
_audit_creation_method SHELXL-97
_cell_angle_alpha 90.00
_cell_angle_beta 90.00
_cell_angle_gamma 90.00
_cell_formula_units_Z 8
_cell_length_a 25.1464(19)
_cell_length_b 23.1691(11)
_cell_length_c 21.3386(16)
_cell_measurement_reflns_used 152354
_cell_measurement_temperature 100(2)
_cell_measurement_theta_max 25.68
_cell_measurement_theta_min 3.09
_cell_volume 12432.3(14)
_computing_cell_refinement 'DENZO-SMN (Otwinowski & Minor, 1997)'
_computing_data_reduction 'DENZO-SMN (Otwinowski & Minor, 1997)'
_computing_molecular_graphics 'SHELXTL (Sheldrick, 1999)'
_computing_publication_material 'SHELXTL (Sheldrick, 1999); PLATON (Spek, 2003)'
_computing_structure_refinement 'SHELXL-97 (Sheldrick, 1997)'
_computing_structure_solution 'SHELXS-97 (Sheldrick, 1997)'
_diffrn_ambient_temperature 100(2)
_diffrn_measured_fraction_theta_full 0.968
_diffrn_measured_fraction_theta_max 0.968
_diffrn_measurement_device_type 'Nonius Kappa-CCD area-detector diffractometer'
_diffrn_measurement_method 'one \f and four \w scans with 2\% steps'
_diffrn_radiation_monochromator graphite
_diffrn_radiation_source 'fine-focus sealed tube'
_diffrn_radiation_type MoK\a
_diffrn_radiation_wavelength 0.71073
_diffrn_reflns_av_R_equivalents 0.0823
_diffrn_reflns_av_sigmaI/netI 0.1167
_diffrn_reflns_limit_h_max 30
_diffrn_reflns_limit_h_min 0
_diffrn_reflns_limit_k_max 0
_diffrn_reflns_limit_k_min -28
_diffrn_reflns_limit_l_max 26
_diffrn_reflns_limit_l_min 0
_diffrn_reflns_number 152354
_diffrn_reflns_theta_full 25.68
_diffrn_reflns_theta_max 25.68
_diffrn_reflns_theta_min 3.09
_diffrn_standards_decay_% 0
_diffrn_standards_interval_time 0
_exptl_absorpt_coefficient_mu 1.058
_exptl_absorpt_correction_T_max 0.969
_exptl_absorpt_correction_T_min 0.641
_exptl_absorpt_correction_type refdelf
_exptl_absorpt_process_details 'program DELABS from PLATON (Spek, 2003)'
_exptl_crystal_colour 'translucent light yellow'
_exptl_crystal_density_diffrn 1.417
_exptl_crystal_density_method 'not measured'
_exptl_crystal_description platelet
_exptl_crystal_F_000 5496
_exptl_crystal_size_max 0.14
_exptl_crystal_size_mid 0.12
_exptl_crystal_size_min 0.03
_refine_diff_density_max 1.642
_refine_diff_density_min -2.302
_refine_diff_density_rms 0.167
_refine_ls_extinction_method none
_refine_ls_goodness_of_fit_ref 1.054
_refine_ls_hydrogen_treatment constr
_refine_ls_matrix_type full
_refine_ls_number_parameters 699
_refine_ls_number_reflns 11434
_refine_ls_number_restraints 302
_refine_ls_restrained_S_all 1.048
_refine_ls_R_factor_all 0.1903
_refine_ls_R_factor_gt 0.1040
_refine_ls_shift/su_max 0.002
_refine_ls_shift/su_mean 0.000
_refine_ls_structure_factor_coef Fsqd
_refine_ls_weighting_details 'calc w=1/[\s^2^(Fo^2^)+(0.1873P)^2^] where P=(Fo^2^+2Fc^2^)/3'
_refine_ls_weighting_scheme calc
_refine_ls_wR_factor_gt 0.2796
_refine_ls_wR_factor_ref 0.3236
_reflns_number_gt 5546
_reflns_number_total 11434
_reflns_threshold_expression >2sigma(I)
_cod_data_source_file om7007315-file002.cif
_cod_data_source_block 6.thf
_cod_database_code 4070562

loop_
_symmetry_equiv_pos_as_xyz
'x, y, z'
'-x+1/2, -y, z+1/2'
'-x, y+1/2, -z+1/2'
'x+1/2, -y+1/2, -z'
'-x, -y, -z'
'x-1/2, y, -z-1/2'
'x, -y-1/2, z-1/2'
'-x-1/2, y-1/2, z'

loop_
_atom_site_label
_atom_site_type_symbol
_atom_site_fract_x
_atom_site_fract_y
_atom_site_fract_z
_atom_site_U_iso_or_equiv
_atom_site_adp_type
_atom_site_occupancy
_atom_site_symmetry_multiplicity
_atom_site_calc_flag
_atom_site_refinement_flags
Ce Ce 0.34940(2) 0.06321(3) 0.30082(3) 0.0464(3) Uani 1 1 d .
K K 0.09907(9) 0.22961(10) 0.51828(12) 0.0546(6) Uani 1 1 d D
S1A S 0.41867(11) 0.15120(14) 0.24140(14) 0.0624(8) Uani 1 1 d .
S2A S 0.53341(11) 0.11686(15) 0.26698(14) 0.0672(9) Uani 1 1 d .
S1B S 0.35308(10) 0.01786(12) 0.43218(14) 0.0535(7) Uani 1 1 d .
S2B S 0.35570(12) 0.12115(14) 0.51982(14) 0.0638(8) Uani 1 1 d .
S1C S 0.27325(10) 0.15042(12) 0.25155(13) 0.0544(7) Uani 1 1 d .
S2C S 0.16198(11) 0.11094(17) 0.28613(16) 0.0730(10) Uani 1 1 d .
N1A N 0.4522(3) 0.0712(4) 0.3243(4) 0.050(2) Uani 1 1 d .
N1B N 0.3497(3) 0.1297(4) 0.3996(4) 0.056(2) Uani 1 1 d .
N1C N 0.2477(3) 0.0636(3) 0.3307(4) 0.054(2) Uani 1 1 d .
C1A C 0.4651(4) 0.1095(5) 0.2815(5) 0.055(3) Uani 1 1 d .
C1B C 0.3535(4) 0.0895(5) 0.4450(5) 0.046(2) Uani 1 1 d .
C1C C 0.2312(4) 0.1044(4) 0.2921(5) 0.049(3) Uani 1 1 d .
C2A C 0.5448(5) 0.0646(5) 0.3264(6) 0.066(3) Uani 1 1 d .
C2B C 0.3527(4) 0.1879(6) 0.4885(5) 0.067(3) Uani 1 1 d .
C2C C 0.1541(5) 0.0519(6) 0.3356(7) 0.078(4) Uani 1 1 d .
C3A C 0.4981(4) 0.0465(5) 0.3488(5) 0.050(3) Uani 1 1 d .
C3B C 0.3507(4) 0.1860(5) 0.4228(5) 0.057(3) Uani 1 1 d .
C3C C 0.2057(4) 0.0314(5) 0.3561(6) 0.061(3) Uani 1 1 d .
C4A C 0.4972(4) 0.0077(4) 0.3989(5) 0.054(3) Uani 1 1 d .
H4A H 0.4653 -0.0042 0.4169 0.065 Uiso 1 1 calc R
C4B C 0.3459(4) 0.2342(5) 0.3864(7) 0.067(3) Uani 1 1 d .
H4B H 0.3419 0.2311 0.3432 0.080 Uiso 1 1 calc R
C4C C 0.2103(5) -0.0111(4) 0.4000(6) 0.065(3) Uani 1 1 d .
H4C H 0.2435 -0.0221 0.4149 0.078 Uiso 1 1 calc R
C5A C 0.5451(5) -0.0120(6) 0.4205(6) 0.076(4) Uani 1 1 d .
H5A H 0.5455 -0.0383 0.4534 0.091 Uiso 1 1 calc R
C5B C 0.3473(5) 0.2901(6) 0.4160(9) 0.091(5) Uani 1 1 d .
H5B H 0.3443 0.3232 0.3917 0.109 Uiso 1 1 calc R
C5C C 0.1644(6) -0.0375(6) 0.4221(7) 0.087(4) Uani 1 1 d .
H5C H 0.1672 -0.0671 0.4513 0.105 Uiso 1 1 calc R
C6A C 0.5939(5) 0.0062(6) 0.3943(7) 0.093(4) Uani 1 1 d .
H6A H 0.6258 -0.0084 0.4098 0.112 Uiso 1 1 calc R
C6B C 0.3529(5) 0.2946(6) 0.4808(7) 0.084(4) Uani 1 1 d .
H6B H 0.3570 0.3308 0.4990 0.100 Uiso 1 1 calc R
C6C C 0.1154(7) -0.0206(7) 0.4018(9) 0.115(5) Uani 1 1 d U
H6C H 0.0854 -0.0397 0.4165 0.139 Uiso 1 1 calc R
C7A C 0.5942(5) 0.0446(6) 0.3471(6) 0.074(3) Uani 1 1 d U
H7A H 0.6258 0.0573 0.3290 0.088 Uiso 1 1 calc R
C7B C 0.3524(5) 0.2439(6) 0.5199(8) 0.088(5) Uani 1 1 d .
H7B H 0.3519 0.2468 0.5634 0.105 Uiso 1 1 calc R
C7C C 0.1096(7) 0.0232(7) 0.3606(8) 0.112(5) Uani 1 1 d U
H7C H 0.0756 0.0347 0.3486 0.135 Uiso 1 1 calc R
O1 O 0.0401(6) 0.3343(7) 0.4864(8) 0.080(5) Uani 1 1 d DU
O2 O 0.0538(5) 0.2573(5) 0.3974(6) 0.066(3) Uani 1 1 d DU
O3 O 0.0317(9) 0.1422(9) 0.4471(11) 0.110(6) Uani 1 1 d U
O4 O 0.0327(6) 0.1401(5) 0.5788(6) 0.058(4) Uani 1 1 d DU
O5 O 0.0256(6) 0.2704(7) 0.6083(9) 0.083(8) Uani 1 1 d DU
O6 O 0.1728(10) 0.3188(10) 0.5645(12) 0.126(7) Uani 1 1 d U
O7 O 0.1615(6) 0.3050(6) 0.4326(7) 0.097(4) Uani 1 1 d DU
O8 O 0.1925(7) 0.1891(7) 0.4449(8) 0.080(5) Uani 1 1 d U
O9 O 0.1592(5) 0.1321(6) 0.5562(7) 0.100(4) Uani 1 1 d DU
O10 O 0.1365(4) 0.2222(4) 0.6460(5) 0.069(3) Uani 1 1 d DU
C1 C 0.3784(5) -0.0433(7) 0.2533(9) 0.098(6) Uani 1 1 d .
C2 C 0.3942(5) -0.0051(7) 0.2051(6) 0.075(4) Uani 1 1 d .
C3 C 0.3472(6) 0.0182(6) 0.1802(7) 0.088(5) Uani 1 1 d .
C4 C 0.3024(6) -0.0076(6) 0.2102(6) 0.079(4) Uani 1 1 d U
C5 C 0.3217(5) -0.0438(6) 0.2556(7) 0.080(4) Uani 1 1 d .
C6 C 0.4130(6) -0.0825(6) 0.2971(7) 0.092(5) Uani 1 1 d .
H6D H 0.3961 -0.0859 0.3373 0.138 Uiso 1 1 calc R
H6E H 0.4475 -0.0655 0.3022 0.138 Uiso 1 1 calc R
H6F H 0.4166 -0.1201 0.2787 0.138 Uiso 1 1 calc R
C7 C 0.4488(6) 0.0040(6) 0.1838(7) 0.088(4) Uani 1 1 d U
H7D H 0.4572 -0.0235 0.1516 0.131 Uiso 1 1 calc R
H7E H 0.4728 -0.0010 0.2184 0.131 Uiso 1 1 calc R
H7F H 0.4524 0.0424 0.1674 0.131 Uiso 1 1 calc R
C8 C 0.3469(6) 0.0573(7) 0.1225(9) 0.107(5) Uani 1 1 d U
H8A H 0.3429 0.0342 0.0854 0.160 Uiso 1 1 calc R
H8B H 0.3799 0.0782 0.1204 0.160 Uiso 1 1 calc R
H8C H 0.3179 0.0840 0.1254 0.160 Uiso 1 1 calc R
C9 C 0.2458(6) -0.0006(6) 0.1883(7) 0.091(4) Uani 1 1 d U
H9A H 0.2400 0.0386 0.1754 0.136 Uiso 1 1 calc R
H9B H 0.2220 -0.0098 0.2220 0.136 Uiso 1 1 calc R
H9C H 0.2392 -0.0260 0.1537 0.136 Uiso 1 1 calc R
C10 C 0.2879(7) -0.0863(8) 0.2946(8) 0.119(6) Uani 1 1 d U
H10A H 0.2516 -0.0737 0.2949 0.178 Uiso 1 1 calc R
H10B H 0.3012 -0.0875 0.3368 0.178 Uiso 1 1 calc R
H10C H 0.2901 -0.1241 0.2764 0.178 Uiso 1 1 calc R
C11 C 0.0168(16) 0.3459(13) 0.4270(8) 0.122(17) Uani 1 1 d DU
H11A H 0.0326 0.3803 0.4091 0.146 Uiso 1 1 calc R
H11B H -0.0210 0.3527 0.4320 0.146 Uiso 1 1 calc R
C12 C 0.0256(10) 0.2951(9) 0.3834(10) 0.107(7) Uani 1 1 d DU
H12A H -0.0090 0.2783 0.3749 0.129 Uiso 1 1 calc R
H12B H 0.0386 0.3105 0.3440 0.129 Uiso 1 1 calc R
C13 C 0.0324(10) 0.2095(8) 0.3623(10) 0.119(8) Uani 1 1 d DU
H13A H 0.0614 0.1887 0.3427 0.143 Uiso 1 1 calc R
H13B H 0.0098 0.2244 0.3292 0.143 Uiso 1 1 calc R
C14 C 0.0012(10) 0.1689(11) 0.4010(12) 0.080(7) Uani 1 1 d U
H14A H -0.0278 0.1896 0.4208 0.095 Uiso 1 1 calc R
H14B H -0.0142 0.1396 0.3741 0.095 Uiso 1 1 calc R
C15 C 0.0065(14) 0.1076(15) 0.4784(15) 0.113(10) Uani 1 1 d U
H15A H 0.0027 0.0723 0.4542 0.135 Uiso 1 1 calc R
H15B H -0.0289 0.1231 0.4848 0.135 Uiso 1 1 calc R
C16 C 0.0267(8) 0.0937(7) 0.5345(8) 0.087(6) Uani 1 1 d DU
H16A H 0.0613 0.0763 0.5279 0.104 Uiso 1 1 calc R
H16B H 0.0039 0.0646 0.5532 0.104 Uiso 1 1 calc R
C17 C -0.0073(9) 0.1568(7) 0.6175(11) 0.109(7) Uani 1 1 d DU
H17A H -0.0103 0.1316 0.6536 0.131 Uiso 1 1 calc R
H17B H -0.0411 0.1583 0.5958 0.131 Uiso 1 1 calc R
C18 C 0.0118(9) 0.2166(6) 0.6360(10) 0.110(7) Uani 1 1 d DU
H18A H -0.0148 0.2281 0.6666 0.132 Uiso 1 1 calc R
H18B H 0.0432 0.2079 0.6606 0.132 Uiso 1 1 calc R
C19 C -0.0167(7) 0.3020(7) 0.5818(8) 0.102(6) Uani 1 1 d DU
H19A H -0.0364 0.3213 0.6148 0.123 Uiso 1 1 calc R
H19B H -0.0408 0.2758 0.5604 0.123 Uiso 1 1 calc R
C20 C 0.0041(11) 0.3462(10) 0.5359(10) 0.110(10) Uani 1 1 d DU
H20A H -0.0269 0.3636 0.5165 0.132 Uiso 1 1 calc R
H20B H 0.0206 0.3762 0.5609 0.132 Uiso 1 1 calc R
C21 C 0.1902(10) 0.3610(9) 0.5316(8) 0.109(7) Uani 1 1 d DU
H21A H 0.2284 0.3585 0.5260 0.131 Uiso 1 1 calc R
H21B H 0.1817 0.3977 0.5511 0.131 Uiso 1 1 calc R
C22 C 0.1616(12) 0.3543(8) 0.4699(9) 0.13(2) Uani 1 1 d DU
H22A H 0.1246 0.3628 0.4785 0.150 Uiso 1 1 calc R
H22B H 0.1745 0.3852 0.4434 0.150 Uiso 1 1 calc R
C23 C 0.1953(12) 0.2853(10) 0.4015(13) 0.101(9) Uani 1 1 d DU
H23A H 0.2292 0.2996 0.4169 0.122 Uiso 1 1 calc R
H23B H 0.1909 0.2995 0.3591 0.122 Uiso 1 1 calc R
C24 C 0.198(5) 0.216(3) 0.399(4) 0.24(3) Uani 1 1 d DU
H24A H 0.1709 0.2037 0.3699 0.283 Uiso 1 1 calc R
H24B H 0.2320 0.2060 0.3815 0.283 Uiso 1 1 calc R
C25 C 0.2136(6) 0.1418(6) 0.4679(5) 0.085(4) Uani 1 1 d DU
H25A H 0.2502 0.1374 0.4546 0.102 Uiso 1 1 calc R
H25B H 0.1935 0.1080 0.4554 0.102 Uiso 1 1 calc R
C26 C 0.2098(5) 0.1518(6) 0.5369(6) 0.102 Uani 1 1 d D
H26A H 0.2376 0.1308 0.5586 0.102 Uiso 1 1 calc R
H26B H 0.2137 0.1926 0.5462 0.102 Uiso 1 1 calc R
C27 C 0.1574(11) 0.1181(12) 0.6219(8) 0.085(12) Uani 1 1 d DU
H27A H 0.1914 0.1010 0.6329 0.102 Uiso 1 1 calc R
H27B H 0.1307 0.0883 0.6274 0.102 Uiso 1 1 calc R
C28 C 0.1460(12) 0.1651(5) 0.6687(13) 0.044(11) Uani 1 1 d DU
H28A H 0.1152 0.1534 0.6930 0.053 Uiso 1 1 calc R
H28B H 0.1759 0.1669 0.6974 0.053 Uiso 1 1 calc R
C29 C 0.1741(7) 0.2633(6) 0.6687(8) 0.090(5) Uani 1 1 d DU
H29A H 0.2090 0.2457 0.6708 0.108 Uiso 1 1 calc R
H29B H 0.1642 0.2755 0.7106 0.108 Uiso 1 1 calc R
C30 C 0.1757(16) 0.3150(11) 0.6255(12) 0.066(10) Uani 1 1 d DU
H30A H 0.1475 0.3400 0.6406 0.079 Uiso 1 1 calc R
H30B H 0.2086 0.3345 0.6361 0.079 Uiso 1 1 calc R
O11 O 0.4304(7) 0.1396(12) 0.6740(14) 0.103(7) Uani 1 1 d DU
C31 C 0.3874(10) 0.1802(14) 0.6572(16) 0.101(8) Uani 1 1 d DU
H31A H 0.3751 0.1750 0.6145 0.121 Uiso 1 1 calc R
H31B H 0.3974 0.2201 0.6640 0.121 Uiso 1 1 calc R
C32 C 0.3469(6) 0.1583(8) 0.7062(8) 0.121 Uani 1 1 d D
H32B H 0.3440 0.1857 0.7404 0.121 Uiso 1 1 calc R
H32A H 0.3121 0.1541 0.6871 0.121 Uiso 1 1 calc R
C33 C 0.3665(9) 0.1000(11) 0.7306(18) 0.092(13) Uani 1 1 d DU
H33B H 0.3541 0.0935 0.7730 0.111 Uiso 1 1 calc R
H33A H 0.3538 0.0689 0.7041 0.111 Uiso 1 1 calc R
C34 C 0.4266(9) 0.1030(17) 0.729(2) 0.103(8) Uani 1 1 d DU
H34A H 0.4414 0.1211 0.7660 0.124 Uiso 1 1 calc R
H34B H 0.4428 0.0655 0.7225 0.124 Uiso 1 1 calc R

loop_
_atom_site_aniso_label
_atom_site_aniso_U_11
_atom_site_aniso_U_22
_atom_site_aniso_U_33
_atom_site_aniso_U_23
_atom_site_aniso_U_13
_atom_site_aniso_U_12
Ce 0.0374(4) 0.0527(4) 0.0491(4) -0.0038(3) -0.0014(3) 0.0046(3)
K 0.0442(13) 0.0539(14) 0.0658(16) -0.0042(11) -0.0046(12) 0.0058(10)
S1A 0.0420(15) 0.092(2) 0.0529(18) 0.0198(15) 0.0040(13) 0.0038(15)
S2A 0.0386(16) 0.105(2) 0.0579(19) 0.0210(17) 0.0038(14) 0.0063(15)
S1B 0.0494(16) 0.0514(16) 0.0597(17) 0.0128(13) 0.0007(13) 0.0013(12)
S2B 0.0621(19) 0.075(2) 0.0542(18) -0.0029(15) -0.0044(14) 0.0122(15)
S1C 0.0404(14) 0.0646(17) 0.0581(17) 0.0124(14) -0.0033(13) 0.0032(12)
S2C 0.0354(16) 0.109(3) 0.075(2) 0.0121(19) -0.0087(14) -0.0013(16)
N1A 0.046(5) 0.060(5) 0.043(5) -0.004(4) -0.010(4) 0.010(4)
N1B 0.051(5) 0.071(6) 0.044(5) -0.007(5) -0.004(4) -0.001(4)
N1C 0.042(5) 0.051(5) 0.067(6) 0.001(5) -0.002(5) 0.006(4)
C1A 0.048(7) 0.082(8) 0.035(6) 0.010(6) -0.002(5) -0.004(6)
C1B 0.041(6) 0.057(6) 0.041(6) 0.016(5) -0.001(5) 0.003(5)
C1C 0.033(5) 0.051(6) 0.063(7) 0.000(5) -0.008(5) -0.001(5)
C2A 0.046(7) 0.090(9) 0.063(7) 0.013(6) -0.004(6) -0.004(6)
C2B 0.050(7) 0.101(10) 0.049(7) -0.005(7) -0.004(6) 0.006(6)
C2C 0.052(8) 0.108(10) 0.073(9) 0.016(8) -0.002(6) -0.043(7)
C3A 0.036(6) 0.070(7) 0.044(6) 0.001(5) 0.008(5) 0.001(5)
C3B 0.060(7) 0.053(7) 0.057(7) -0.004(6) -0.005(6) -0.005(5)
C3C 0.037(6) 0.053(7) 0.093(9) -0.014(7) 0.008(6) -0.012(5)
C4A 0.033(6) 0.060(7) 0.069(8) -0.001(6) -0.007(5) -0.003(5)
C4B 0.066(8) 0.048(7) 0.086(9) -0.013(7) -0.020(7) 0.005(5)
C4C 0.061(8) 0.036(6) 0.099(9) 0.002(6) 0.005(7) -0.023(5)
C5A 0.051(8) 0.107(10) 0.068(8) 0.028(7) 0.003(6) -0.019(7)
C5B 0.060(8) 0.081(10) 0.132(15) -0.036(9) -0.031(8) 0.012(7)
C5C 0.082(10) 0.085(9) 0.095(11) 0.005(8) -0.008(8) 0.008(8)
C6A 0.055(8) 0.107(11) 0.117(12) 0.012(10) -0.016(8) 0.007(7)
C6B 0.100(11) 0.064(9) 0.086(11) 0.000(8) -0.024(8) 0.016(7)
C6C 0.115(5) 0.116(5) 0.115(5) 0.0000(10) 0.0002(10) -0.0004(10)
C7A 0.073(3) 0.074(3) 0.073(3) 0.0010(10) 0.0000(10) 0.0001(10)
C7B 0.082(10) 0.081(10) 0.099(11) -0.045(9) -0.027(8) 0.035(7)
C7C 0.112(5) 0.112(5) 0.113(5) 0.0004(10) 0.0000(10) 0.0001(10)
O1 0.080(5) 0.080(5) 0.080(5) 0.0002(10) -0.0003(10) 0.0000(10)
O2 0.066(3) 0.066(3) 0.066(3) 0.0000(10) -0.0001(10) 0.0008(10)
O3 0.110(6) 0.110(6) 0.110(6) 0.0001(10) 0.0002(10) -0.0004(10)
O4 0.058(4) 0.058(4) 0.058(4) 0.0001(10) 0.0003(10) -0.0004(10)
O5 0.083(8) 0.083(8) 0.083(8) 0.0000(10) 0.0000(10) 0.0000(10)
O6 0.126(7) 0.126(7) 0.126(7) 0.0000(10) 0.0002(10) -0.0002(10)
O7 0.096(4) 0.097(4) 0.097(4) 0.0001(10) 0.0005(10) 0.0004(10)
O8 0.080(5) 0.080(5) 0.080(5) 0.0005(10) 0.0005(10) 0.0003(10)
O9 0.100(4) 0.100(4) 0.100(4) -0.0003(10) -0.0001(10) -0.0001(10)
O10 0.069(3) 0.069(3) 0.069(3) -0.0001(10) -0.0001(10) -0.0003(10)
C1 0.051(8) 0.100(11) 0.142(16) -0.073(11) -0.012(9) 0.021(8)
C2 0.054(8) 0.105(11) 0.066(9) -0.014(8) -0.011(7) 0.013(8)
C3 0.103(12) 0.096(11) 0.064(8) -0.040(8) -0.019(8) 0.040(9)
C4 0.078(4) 0.079(4) 0.079(4) -0.0007(10) -0.0006(10) 0.0002(10)
C5 0.067(9) 0.085(9) 0.087(10) -0.023(8) -0.022(8) 0.001(7)
C6 0.077(10) 0.076(9) 0.123(13) -0.018(8) -0.020(9) 0.045(8)
C7 0.088(4) 0.088(4) 0.088(4) -0.0003(10) 0.0003(10) 0.0005(10)
C8 0.107(5) 0.107(5) 0.107(5) -0.0005(10) -0.0003(10) 0.0002(10)
C9 0.091(4) 0.091(4) 0.091(4) -0.0005(10) -0.0003(10) 0.0004(10)
C10 0.119(6) 0.119(6) 0.119(6) 0.0000(10) 0.0001(10) 0.0000(10)
C11 0.122(17) 0.122(17) 0.122(17) 0.0001(10) 0.0001(10) 0.0000(10)
C12 0.107(7) 0.107(7) 0.107(7) 0.0002(10) 0.0000(10) 0.0000(10)
C13 0.119(8) 0.119(8) 0.119(8) 0.0001(10) 0.0000(10) 0.0001(10)
C14 0.080(7) 0.079(7) 0.080(7) -0.0001(10) -0.0004(10) -0.0002(10)
C15 0.113(10) 0.113(10) 0.113(10) -0.0001(10) 0.0000(10) -0.0003(10)
C16 0.087(6) 0.087(6) 0.087(6) 0.0005(10) 0.0000(10) -0.0003(10)
C17 0.109(7) 0.109(7) 0.109(7) 0.0000(10) 0.0000(10) 0.0001(10)
C18 0.110(7) 0.110(7) 0.110(7) 0.0001(10) -0.0001(10) -0.0002(10)
C19 0.102(6) 0.102(6) 0.102(6) -0.0004(10) 0.0001(10) 0.0002(10)
C20 0.110(10) 0.110(10) 0.110(10) -0.0002(10) -0.0002(10) 0.0003(10)
C21 0.109(7) 0.109(7) 0.109(7) -0.0002(10) 0.0003(10) -0.0001(10)
C22 0.13(2) 0.13(2) 0.13(2) 0.0000(10) 0.0000(10) 0.0000(10)
C23 0.101(9) 0.101(9) 0.101(9) 0.0001(10) 0.0001(10) 0.0002(10)
C24 0.24(3) 0.24(3) 0.24(3) 0.0000(10) 0.0000(10) 0.0000(10)
C25 0.085(4) 0.085(4) 0.085(4) -0.0004(10) 0.0002(10) 0.0003(10)
C26 0.086(4) 0.087(4) 0.086(4) -0.0005(10) 0.0003(10) 0.0003(10)
C27 0.085(12) 0.085(12) 0.085(12) 0.0001(10) -0.0001(10) 0.0002(10)
C28 0.044(11) 0.044(11) 0.044(11) 0.0001(10) 0.0000(10) 0.0000(10)
C29 0.090(5) 0.090(5) 0.090(5) -0.0002(10) 0.0000(10) -0.0005(10)
C30 0.066(10) 0.066(10) 0.066(10) -0.0001(10) -0.0002(10) 0.0001(10)
O11 0.103(7) 0.103(7) 0.103(7) 0.0000(7) 0.0000(7) 0.0000(7)
C31 0.101(8) 0.100(8) 0.101(8) 0.0000(10) 0.0001(10) 0.0000(10)
C32 0.103(8) 0.102(8) 0.102(8) 0.0001(10) 0.0002(10) 0.0001(10)
C33 0.092(13) 0.092(13) 0.092(13) 0.0000(10) 0.0000(10) 0.0000(10)
C34 0.103(8) 0.103(8) 0.103(8) 0.0000(10) 0.0000(10) 0.0001(10)

loop_
_atom_type_symbol
_atom_type_description
_atom_type_scat_dispersion_real
_atom_type_scat_dispersion_imag
_atom_type_scat_source
C C 0.0033 0.0016 'International Tables Vol C Tables 4.2.6.8 and 6.1.1.4'
H H 0.0000 0.0000 'International Tables Vol C Tables 4.2.6.8 and 6.1.1.4'
N N 0.0061 0.0033 'International Tables Vol C Tables 4.2.6.8 and 6.1.1.4'
O O 0.0106 0.0060 'International Tables Vol C Tables 4.2.6.8 and 6.1.1.4'
K K 0.2009 0.2494 'International Tables Vol C Tables 4.2.6.8 and 6.1.1.4'
S S 0.1246 0.1234 'International Tables Vol C Tables 4.2.6.8 and 6.1.1.4'
Ce Ce -0.2486 2.6331 'International Tables Vol C Tables 4.2.6.8 and 6.1.1.4'

loop_
_geom_angle_atom_site_label_1
_geom_angle_atom_site_label_2
_geom_angle_atom_site_label_3
_geom_angle
N1B Ce N1C 78.8(3)
N1B Ce N1A 78.6(3)
N1C Ce N1A 154.7(3)
N1B Ce S1A 86.4(2)
N1C Ce S1A 132.14(19)
N1A Ce S1A 57.2(2)
N1B Ce S1C 83.5(2)
N1C Ce S1C 57.25(19)
N1A Ce S1C 130.50(19)
S1A Ce S1C 76.12(8)
N1B Ce S1B 56.7(2)
N1C Ce S1B 78.7(2)
N1A Ce S1B 79.5(2)
S1A Ce S1B 128.54(8)
S1C Ce S1B 126.07(8)
O5 K O9 114.9(4)
O5 K O1 63.2(5)
O9 K O1 176.2(4)
O5 K O10 65.9(4)
O9 K O10 60.7(3)
O1 K O10 115.7(4)
O5 K O6 87.1(6)
O9 K O6 97.4(6)
O1 K O6 79.4(6)
O10 K O6 61.4(5)
O5 K O2 105.9(5)
O9 K O2 129.8(4)
O1 K O2 53.7(4)
O10 K O2 169.5(3)
O6 K O2 113.0(6)
O5 K O8 168.2(5)
O9 K O8 58.5(4)
O1 K O8 122.7(5)
O10 K O8 102.8(4)
O6 K O8 84.3(6)
O2 K O8 84.9(4)
O5 K O4 64.5(4)
O9 K O4 67.5(4)
O1 K O4 113.4(4)
O10 K O4 74.4(3)
O6 K O4 134.5(6)
O2 K O4 108.8(4)
O8 K O4 117.0(4)
O5 K O7 124.5(4)
O9 K O7 111.2(4)
O1 K O7 68.8(4)
O10 K O7 116.3(3)
O6 K O7 57.5(6)
O2 K O7 61.9(4)
O8 K O7 56.3(4)
O4 K O7 167.7(4)
O5 K O3 101.4(6)
O9 K O3 84.8(5)
O1 K O3 98.8(5)
O10 K O3 127.8(5)
O6 K O3 169.5(7)
O2 K O3 58.9(5)
O8 K O3 88.1(5)
O4 K O3 55.8(5)
O7 K O3 112.2(5)
C1A S1A Ce 78.6(4)
C1A S2A C2A 88.0(5)
C1B S1B Ce 78.8(3)
C2B S2B C1B 91.2(5)
C1C S1C Ce 78.4(3)
C2C S2C C1C 90.1(6)
C1A N1A C3A 109.5(9)
C1A N1A Ce 99.1(6)
C3A N1A Ce 148.8(7)
C1B N1B C3B 112.9(9)
C1B N1B Ce 100.0(6)
C3B N1B Ce 146.9(7)
C1C N1C C3C 112.6(9)
C1C N1C Ce 99.0(6)
C3C N1C Ce 145.4(7)
N1A C1A S1A 123.4(8)
N1A C1A S2A 115.5(8)
S1A C1A S2A 121.1(6)
N1B C1B S1B 124.3(8)
N1B C1B S2B 111.6(8)
S1B C1B S2B 124.0(6)
N1C C1C S1C 124.0(7)
N1C C1C S2C 114.8(8)
S1C C1C S2C 121.2(6)
C3A C2A C7A 124.4(11)
C3A C2A S2A 109.0(9)
C7A C2A S2A 126.5(10)
C3B C2B C7B 119.1(12)
C3B C2B S2B 111.7(9)
C7B C2B S2B 129.2(10)
C7C C2C C3C 116.3(13)
C7C C2C S2C 133.7(12)
C3C C2C S2C 109.8(8)
C2A C3A N1A 117.8(10)
C2A C3A C4A 119.3(10)
N1A C3A C4A 122.6(9)
C4B C3B N1B 124.2(10)
C4B C3B C2B 123.0(11)
N1B C3B C2B 112.5(10)
C4C C3C N1C 125.9(10)
C4C C3C C2C 121.3(10)
N1C C3C C2C 112.5(10)
C5A C4A C3A 117.2(10)
C3B C4B C5B 119.0(13)
C3C C4C C5C 118.8(12)
C4A C5A C6A 122.2(11)
C4B C5B C6B 120.3(15)
C4C C5C C6C 121.1(15)
C7A C6A C5A 119.9(12)
C5B C6B C7B 120.8(14)
C7C C6C C5C 121.3(18)
C6A C7A C2A 116.8(13)
C6B C7B C2B 117.2(13)
C2C C7C C6C 121.0(17)
C20 O1 C11 111.4(11)
C20 O1 K 108.2(13)
C11 O1 K 125.0(13)
C12 O2 C13 102.5(17)
C12 O2 K 129.4(14)
C13 O2 K 116.1(12)
C15 O3 C14 113(3)
C15 O3 K 117(2)
C14 O3 K 111.3(16)
C17 O4 C16 122.3(15)
C17 O4 K 118.9(10)
C16 O4 K 107.2(11)
C19 O5 C18 116.0(11)
C19 O5 K 113.2(13)
C18 O5 K 98.6(13)
C30 O6 C21 125(2)
C30 O6 K 109(2)
C21 O6 K 124.6(17)
C23 O7 C22 129.9(19)
C23 O7 K 120.2(16)
C22 O7 K 97.5(11)
C24 O8 C25 136(6)
C24 O8 K 111(6)
C25 O8 K 112.7(11)
C27 O9 C26 112.6(10)
C27 O9 K 116.2(14)
C26 O9 K 98.0(8)
C29 O10 C28 113.0(10)
C29 O10 K 119.8(8)
C28 O10 K 115.4(11)
C5 C1 C2 108.1(14)
C5 C1 C6 122.1(17)
C2 C1 C6 129.7(13)
C3 C2 C1 106.1(13)
C3 C2 C7 128.2(15)
C1 C2 C7 125.5(12)
C4 C3 C2 109.6(14)
C4 C3 C8 127.3(13)
C2 C3 C8 122.4(15)
C5 C4 C3 107.0(13)
C5 C4 C9 128.3(13)
C3 C4 C9 124.2(13)
C4 C5 C1 109.0(14)
C4 C5 C10 125.2(13)
C1 C5 C10 124.9(14)
O1 C11 C12 109.8(19)
O2 C12 C11 121(2)
O2 C13 C14 113.5(19)
O3 C14 C13 113(2)
O3 C15 C16 117(3)
C15 C16 O4 117(2)
O4 C17 C18 100.7(17)
O5 C18 C17 140(2)
O5 C19 C20 110.5(17)
O1 C20 C19 124.9(19)
O6 C21 C22 104(2)
O7 C22 C21 126(2)
O7 C23 C24 116(5)
O8 C24 C23 121(8)
O8 C25 C26 102.4(12)
O9 C26 C25 107.1(11)
O9 C27 C28 119(2)
O10 C28 C27 118(2)
O10 C29 C30 109.9(17)
O6 C30 C29 131(3)
C34 O11 C31 121(2)
O11 C31 C32 96(2)
C33 C32 C31 107.9(18)
C34 C33 C32 106(2)
O11 C34 C33 96(2)

loop_
_geom_bond_atom_site_label_1
_geom_bond_atom_site_label_2
_geom_bond_distance
Ce N1B 2.610(9)
Ce N1C 2.636(8)
Ce N1A 2.639(8)
Ce C5 2.749(12)
Ce C3 2.777(13)
Ce C1 2.766(13)
Ce C4 2.799(13)
Ce C2 2.819(13)
Ce S1A 2.966(3)
Ce S1C 2.976(3)
Ce S1B 2.995(3)
K O5 2.827(16)
K O9 2.836(14)
K O1 2.923(16)
K O10 2.889(10)
K O6 2.95(2)
K O2 2.892(13)
K O8 2.976(17)
K O4 2.959(14)
K O7 2.976(14)
K O3 3.05(2)
S1A C1A 1.741(11)
S2A C1A 1.754(11)
S2A C2A 1.777(12)
S1B C1B 1.683(11)
S2B C2B 1.686(13)
S2B C1B 1.757(11)
S1C C1C 1.733(11)
S2C C2C 1.739(13)
S2C C1C 1.751(10)
N1A C1A 1.313(13)
N1A C3A 1.391(13)
N1B C1B 1.347(13)
N1B C3B 1.396(14)
N1C C1C 1.322(12)
N1C C3C 1.401(13)
C2A C3A 1.336(15)
C2A C7A 1.396(17)
C2B C3B 1.404(16)
C2B C7B 1.462(17)
C2C C7C 1.407(19)
C2C C3C 1.449(16)
C3A C4A 1.398(14)
C3B C4B 1.365(16)
C3C C4C 1.364(16)
C4A C5A 1.368(15)
C4B C5B 1.439(17)
C4C C5C 1.388(17)
C5A C6A 1.412(16)
C5B C6B 1.40(2)
C5C C6C 1.36(2)
C6A C7A 1.346(18)
C6B C7B 1.44(2)
C6C C7C 1.35(2)
O1 C20 1.42(3)
O1 C11 1.42(3)
O2 C12 1.17(2)
O2 C13 1.44(2)
O3 C15 1.22(3)
O3 C14 1.39(3)
O4 C17 1.36(2)
O4 C16 1.44(2)
O5 C19 1.410(10)
O5 C18 1.423(10)
O6 C30 1.31(3)
O6 C21 1.28(3)
O7 C23 1.17(2)
O7 C22 1.39(2)
O8 C24 1.17(5)
O8 C25 1.311(19)
O9 C27 1.439(10)
O9 C26 1.414(9)
O10 C29 1.427(19)
O10 C28 1.431(10)
C1 C5 1.425(19)
C1 C2 1.42(2)
C1 C6 1.57(2)
C2 C3 1.404(17)
C2 C7 1.461(18)
C3 C4 1.427(19)
C3 C8 1.53(2)
C4 C5 1.370(17)
C4 C9 1.507(19)
C5 C10 1.54(2)
C11 C12 1.52(3)
C13 C14 1.48(3)
C15 C16 1.34(3)
C17 C18 1.518(10)
C19 C20 1.51(3)
C21 C22 1.51(3)
C23 C24 1.60(7)
C25 C26 1.494(9)
C27 C28 1.51(3)
C29 C30 1.51(3)
O11 C34 1.45(5)
O11 C31 1.48(4)
C31 C32 1.55(3)
C32 C33 1.53(3)
C33 C34 1.51(3)
